data_4002362
loop_
_publ_author_name
'Abe, K.'
'Doi, Y.'
'Hinatsu, Y.'
'Ohoyama, K.'

_publ_section_title
;
 Magnetic properties of the spin tetramer compound Ba6 La2 Fe4 O15
;
_journal_name_full 'Chemistry of Materials (1,1989-)'
_journal_page_first 785
_journal_page_last 789
_journal_volume 18
_journal_year 2006
_chemical_formula_sum 'Ba6 Ga4 La2 O15'
_chemical_name_systematic 'Ba6 La2 Ga4 O15'
_space_group_IT_number 186
_symmetry_space_group_name_Hall 'P 6c -2c'
_symmetry_space_group_name_H-M 'P 63 m c'
_cell_angle_alpha 90
_cell_angle_beta 90
_cell_angle_gamma 120
_cell_formula_units_Z 2
_cell_length_a 11.8426
_cell_length_b 11.8426
_cell_length_c 7.09
_cell_volume 861.134
_citation_journal_id_ASTM CMATEX
_cod_data_source_file Abe_CMATEX_2006_811.cif
_cod_data_source_block Ba6Ga4La2O15
_cod_original_cell_volume 861.1345
_cod_database_code 4002362

loop_
_symmetry_equiv_pos_as_xyz
x,y,z
x-y,x,z+1/2
-y,x-y,z
-x,-y,z+1/2
-x+y,-x,z
y,-x+y,z+1/2
y,x,z+1/2
-x+y,y,z
-x,-x+y,z+1/2
-y,-x,z
x-y,-y,z+1/2
x,x-y,z

loop_
_atom_site_label
_atom_site_type_symbol
_atom_site_fract_x
_atom_site_fract_y
_atom_site_fract_z
_atom_site_occupancy
_atom_site_U_iso_or_equiv
Ga1 Ga+3 0.3333 0.6667 0.044 1 0.0
Ba4 Ba+2 0.4789 0.5211 0.8377 0.3333 0.0
La1 La+3 0.4789 0.5211 0.8377 0.6667 0.0
Ga2 Ga+3 0.1784 0.8216 0.678 1 0.0
Ba2 Ba+2 0.1724 0.8276 0.1703 1 0.0
O1 O-2 0.685 0.068 0.052 1 0.0
O2 O-2 0.252 0.748 0.863 1 0.0
Ba1 Ba+2 0 0 0 1 0.0
Ba3 Ba+2 0.3333 0.6667 0.4873 1 0.0
O3 O-2 0.415 0.585 0.178 1 0.0
O4 O-2 0.905 0.095 0.276 1 0.0
